data_7049018
loop_
_publ_author_name
'Mart\'inez-Mart\'inez, Antonio J.'
'Weller, Andrew S.'

_publ_section_title
;
 Solvent-free anhydrous Li+, Na+ and K+ salts of
 [B(3,5-(CF3)2C6H3)4]&#x2212;, [BArF4]&#x2212;. Improved synthesis and
 solid-state structures
;
_journal_name_full 'Dalton Transactions'
_journal_paper_doi 10.1039/C9DT00235A
_journal_year 2019
_chemical_formula_moiety '0.5(C64 H24 B2 F48 K2)'
_chemical_formula_sum 'C32 H12 B F24 K'
_chemical_formula_weight 902.33
_chemical_properties_physical Hygroscopic
_space_group_crystal_system tetragonal
_space_group_IT_number 85
_space_group_name_Hall '-P 4a'
_space_group_name_H-M_alt 'P 4/n'
_symmetry_space_group_name_Hall '-P 4a'
_symmetry_space_group_name_H-M 'P 4/n :2'
_atom_sites_solution_hydrogens geom
_atom_sites_solution_primary dual
_audit_creation_date 2018-12-15
_audit_creation_method
;
Olex2 1.2
(compiled 2018.05.29 svn.r3508 for OlexSys, GUI svn.r5506)
;
_audit_update_record
;
2018-12-20 deposited with the CCDC.
2019-01-31 downloaded from the CCDC.
;
_cell_angle_alpha 90
_cell_angle_beta 90
_cell_angle_gamma 90
_cell_formula_units_Z 2
_cell_length_a 13.4834(3)
_cell_length_b 13.4834(3)
_cell_length_c 9.4747(5)
_cell_measurement_reflns_used 1829
_cell_measurement_temperature 150.01(10)
_cell_measurement_theta_max 74.7320
_cell_measurement_theta_min 4.6120
_cell_volume 1722.52(11)
_computing_cell_refinement 'CrysAlisPro 1.171.38.43b (Rigaku OD, 2015)'
_computing_data_collection 'CrysAlisPro 1.171.38.43b (Rigaku OD, 2015)'
_computing_data_reduction 'CrysAlisPro 1.171.38.43b (Rigaku OD, 2015)'
_computing_molecular_graphics 'Olex2 (Dolomanov et al., 2009)'
_computing_publication_material 'Olex2 (Dolomanov et al., 2009)'
_computing_structure_refinement 'ShelXL (Sheldrick, 2015)'
_computing_structure_solution 'ShelXT (Sheldrick, 2015)'
_diffrn_ambient_environment N~2~
_diffrn_ambient_temperature 150.01(10)
_diffrn_detector 'CCD plate'
_diffrn_detector_area_resol_mean 10.5035
_diffrn_detector_type Atlas
_diffrn_measured_fraction_theta_full 0.999
_diffrn_measured_fraction_theta_max 0.992
_diffrn_measurement_details
;
List of Runs (angles in degrees, time in seconds):

  # Type    Start    End  Width  t~exp~   \w     \q     \k     \f   Frames
#--------------------------------------------------------------------------
  1  \w    -47.00  30.00   1.00    1.00    --  -41.77  37.00 150.00   77
  2  \w     50.00  95.00   1.00    1.00    --   41.77-125.00 150.00   45
  3  \w     50.00 121.00   1.00    1.50    --  111.00-125.00 120.00   71
  4  \w     59.00  89.00   1.00    1.50    --  111.00 -30.00  90.00   30
  5  \w     41.00  68.00   1.00    1.50    --  111.00 -45.00  90.00   27
  6  \w     40.00  98.00   1.00    1.50    --  111.00 -45.00 -30.00   58
  7  \w     65.00  94.00   1.00    1.50    --  111.00-125.00 -60.00   29
  8  \w     38.00  85.00   1.00    1.50    --  111.00 -30.00 -90.00   47
  9  \w     44.00  88.00   1.00    1.50    --  111.00 -30.00-180.00   44
;
_diffrn_measurement_device 'four-circle diffractometer'
_diffrn_measurement_device_type 'SuperNova, Dual, Cu at zero, Atlas'
_diffrn_measurement_method '\w scans'
_diffrn_orient_matrix_type 'CrysAlisPro convention (1999,Acta A55,543-557)'
_diffrn_orient_matrix_UB_11 0.0762435000
_diffrn_orient_matrix_UB_12 -0.0846036000
_diffrn_orient_matrix_UB_13 -0.0127627000
_diffrn_orient_matrix_UB_21 0.0023583000
_diffrn_orient_matrix_UB_22 0.0141804000
_diffrn_orient_matrix_UB_23 -0.1613759000
_diffrn_orient_matrix_UB_31 0.0849700000
_diffrn_orient_matrix_UB_32 0.0755153000
_diffrn_orient_matrix_UB_33 0.0158551000
_diffrn_radiation_monochromator mirror
_diffrn_radiation_probe x-ray
_diffrn_radiation_type CuK\a
_diffrn_radiation_wavelength 1.54184
_diffrn_reflns_av_R_equivalents 0.0214
_diffrn_reflns_av_unetI/netI 0.0214
_diffrn_reflns_Laue_measured_fraction_full 0.999
_diffrn_reflns_Laue_measured_fraction_max 0.992
_diffrn_reflns_limit_h_max 16
_diffrn_reflns_limit_h_min -9
_diffrn_reflns_limit_k_max 16
_diffrn_reflns_limit_k_min -11
_diffrn_reflns_limit_l_max 11
_diffrn_reflns_limit_l_min -11
_diffrn_reflns_number 4443
_diffrn_reflns_point_group_measured_fraction_full 0.999
_diffrn_reflns_point_group_measured_fraction_max 0.992
_diffrn_reflns_theta_full 67.684
_diffrn_reflns_theta_max 75.811
_diffrn_reflns_theta_min 4.638
_diffrn_source 'micro-focus sealed X-ray tube'
_diffrn_source_type 'SuperNova (Cu) X-ray Source'
_exptl_absorpt_coefficient_mu 2.819
_exptl_absorpt_correction_T_max 1.00000
_exptl_absorpt_correction_T_min 0.88231
_exptl_absorpt_correction_type multi-scan
_exptl_absorpt_process_details
;
CrysAlisPro 1.171.38.43b (Rigaku Oxford Diffraction, 2015)
Empirical absorption correction using spherical harmonics,
 implemented in SCALE3 ABSPACK scaling algorithm.
;
_exptl_crystal_colour colourless
_exptl_crystal_colour_primary colourless
_exptl_crystal_density_diffrn 1.740
_exptl_crystal_description prism
_exptl_crystal_F_000 888
_exptl_crystal_size_max 0.2
_exptl_crystal_size_mid 0.2
_exptl_crystal_size_min 0.15
_refine_diff_density_max 0.670
_refine_diff_density_min -0.391
_refine_diff_density_rms 0.061
_refine_ls_extinction_method none
_refine_ls_goodness_of_fit_ref 1.051
_refine_ls_hydrogen_treatment constr
_refine_ls_matrix_type full
_refine_ls_number_parameters 191
_refine_ls_number_reflns 1783
_refine_ls_number_restraints 224
_refine_ls_restrained_S_all 1.248
_refine_ls_R_factor_all 0.0580
_refine_ls_R_factor_gt 0.0514
_refine_ls_shift/su_max 0.000
_refine_ls_shift/su_mean 0.000
_refine_ls_structure_factor_coef Fsqd
_refine_ls_weighting_details 'w=1/[\s^2^(Fo^2^)+(0.0660P)^2^+2.2072P] where P=(Fo^2^+2Fc^2^)/3'
_refine_ls_weighting_scheme calc
_refine_ls_wR_factor_gt 0.1315
_refine_ls_wR_factor_ref 0.1378
_reflns_Friedel_coverage 0.000
_reflns_number_gt 1554
_reflns_number_total 1783
_reflns_threshold_expression 'I > 2\s(I)'
_cod_data_source_file c9dt00235a2.cif
_cod_data_source_block kbarf4
_cod_original_cell_volume 1722.52(12)
_cod_database_code 7049018
_shelx_shelxl_version_number 2018/1
_chemical_oxdiff_formula 'C54 H66 B1 Co1 F24 N3 P2'
_shelx_space_group_comment
;
The symmetry employed for this shelxl refinement is uniquely defined
by the following loop, which should always be used as a source of
symmetry information in preference to the above space-group names.
They are only intended as comments.
;
_shelx_estimated_absorpt_t_max 0.677
_shelx_estimated_absorpt_t_min 0.603
_reflns_odcompleteness_completeness 99.73
_reflns_odcompleteness_iscentric 1
_reflns_odcompleteness_theta 74.33
_olex2_refinement_description
;
1. Fixed Uiso
 At 1.2 times of:
  All C(H) groups
2. Restrained distances
 F2-F3 \\sim F2-F1 \\sim F2A-F3A \\sim F2A-F1A \\sim F3A-F1A \\sim F3-F1
 with sigma of 0.04
 F2-C7 \\sim F2A-C7 \\sim F1-C7 \\sim F1A-C7 \\sim F3-C7 \\sim F3A-C7
 with sigma of 0.02
 F5-F6 \\sim F4-F6 \\sim F4-F5 \\sim F6A-F5A \\sim F6A-F4A \\sim F5A-F4A
 with sigma of 0.04
 C8A-F6A \\sim C8A-F5A \\sim C8A-F4A \\sim C8-F6 \\sim C8-F4 \\sim C8-F5
 with sigma of 0.02
3. Restrained planarity
 C8A, C5, C4, C3, C2, C1, C6
 with sigma of 0.1
 C8, C5, C4, C3, C2, C1, C6
 with sigma of 0.1
4. Rigid bond restraints
 C8, F6, F4, F5, C8A, F6A, F5A, F4A
 with sigma for 1-2 distances of 0.01 and sigma for 1-3 distances of 0.01
5. Uiso/Uaniso restraints and constraints
F2 \\sim F1 \\sim F3 \\sim C7 \\sim F3A \\sim F1A \\sim F2A: within 2A with
sigma of 0.04 and sigma for terminal atoms of 0.08
C8 \\sim C8A: within 2A with sigma of 0.04 and sigma for terminal atoms of 0.08
F5A \\sim F5 \\sim F6A \\sim F6 \\sim F4A \\sim F4: within 2A with sigma of
0.01 and sigma for terminal atoms of 0.01
Uanis(C8A) = Uanis(C8)
6. Rigid body (RIGU) restrains
 F2, F1, F3, C7, F3A, F1A, F2A
 with sigma for 1-2 distances of 0.004 and sigma for 1-3 distances of 0.004
7. Others
 Sof(F3A)=Sof(F1A)=Sof(F2A)=1-FVAR(1)
 Sof(F2)=Sof(F1)=Sof(F3)=FVAR(1)
 Sof(C8A)=Sof(F6A)=Sof(F5A)=Sof(F4A)=1-FVAR(2)
 Sof(C8)=Sof(F6)=Sof(F4)=Sof(F5)=FVAR(2)
8.a Aromatic/amide H refined with riding coordinates:
 C2(H2), C6(H6), C4(H4)
;
_olex2_submission_special_instructions 'No special instructions were received'
_oxdiff_exptl_absorpt_empirical_details
;
Empirical correction (ABSPACK) includes:
- Absorption correction using spherical harmonics
- Frame scaling
;
_oxdiff_exptl_absorpt_empirical_full_max 1.135
_oxdiff_exptl_absorpt_empirical_full_min 0.904

loop_
_space_group_symop_operation_xyz
'x, y, z'
'-x+1/2, -y+1/2, z'
'-y+1/2, x, z'
'y, -x+1/2, z'
'-x, -y, -z'
'x-1/2, y-1/2, -z'
'y-1/2, -x, -z'
'-y, x-1/2, -z'

loop_
_atom_site_label
_atom_site_type_symbol
_atom_site_fract_x
_atom_site_fract_y
_atom_site_fract_z
_atom_site_U_iso_or_equiv
_atom_site_adp_type
_atom_site_occupancy
_atom_site_site_symmetry_order
_atom_site_calc_flag
_atom_site_refinement_flags_posn
_atom_site_refinement_flags_adp
_atom_site_refinement_flags_occupancy
_atom_site_disorder_assembly
_atom_site_disorder_group
K1 K 0.250000 0.250000 0.57117(10) 0.0259(3) Uani 1 4 d S T P . .
F2 F 0.3825(19) 0.5005(10) 0.817(3) 0.044(3) Uani 0.43(6) 1 d D U . A 1
F1 F 0.377(2) 0.3529(19) 0.739(3) 0.056(5) Uani 0.43(6) 1 d D U . A 1
F3 F 0.3858(13) 0.378(3) 0.959(2) 0.066(5) Uani 0.43(6) 1 d D U . A 1
C1 C 0.68376(15) 0.32220(14) 0.8973(2) 0.0173(4) Uani 1 1 d . . . . .
C2 C 0.58197(16) 0.33751(15) 0.9106(2) 0.0188(4) Uani 1 1 d . . . . .
H2 H 0.546769 0.303101 0.982346 0.023 Uiso 1 1 calc R . . . .
C6 C 0.73053(16) 0.37402(16) 0.7871(2) 0.0223(5) Uani 1 1 d . . . . .
H6 H 0.799528 0.364543 0.771919 0.027 Uiso 1 1 calc R . . . .
C3 C 0.53024(16) 0.40167(15) 0.8220(2) 0.0216(5) Uani 1 1 d . . . . .
C4 C 0.57791(17) 0.45338(17) 0.7161(2) 0.0268(5) Uani 1 1 d . . . . .
H4 H 0.542587 0.497602 0.656388 0.032 Uiso 1 1 calc R . . . .
C5 C 0.67892(18) 0.43865(17) 0.6998(2) 0.0280(5) Uani 1 1 d . . . . .
C7 C 0.42012(17) 0.41173(17) 0.8372(3) 0.0294(5) Uani 1 1 d D U . . .
B1 B 0.750000 0.250000 1.000000 0.0159(8) Uani 1 4 d S T P . .
C8 C 0.7325(8) 0.4832(8) 0.5769(13) 0.0486(12) Uani 0.538(5) 1 d D U . B 1
F3A F 0.3886(10) 0.4055(10) 0.9703(8) 0.0454(19) Uani 0.57(6) 1 d D U . A 2
F1A F 0.3688(16) 0.3435(12) 0.7644(17) 0.046(2) Uani 0.57(6) 1 d D U . A 2
F2A F 0.3891(14) 0.4993(8) 0.790(2) 0.046(3) Uani 0.57(6) 1 d D U . A 2
F6 F 0.6985(6) 0.5704(4) 0.5430(8) 0.097(2) Uani 0.538(5) 1 d D U . B 1
F4 F 0.7257(4) 0.4310(4) 0.4554(4) 0.0809(15) Uani 0.538(5) 1 d D U . B 1
F5 F 0.8280(4) 0.4908(6) 0.5909(8) 0.073(2) Uani 0.538(5) 1 d D U . B 1
C8A C 0.7327(10) 0.5006(9) 0.5932(15) 0.0486(12) Uani 0.462(5) 1 d D U . B 2
F6A F 0.7652(5) 0.5896(4) 0.6507(7) 0.0899(19) Uani 0.462(5) 1 d D U . B 2
F5A F 0.8154(6) 0.4614(6) 0.5542(10) 0.081(2) Uani 0.462(5) 1 d D U . B 2
F4A F 0.6767(6) 0.5328(7) 0.4918(7) 0.080(2) Uani 0.462(5) 1 d D U . B 2

loop_
_atom_site_aniso_label
_atom_site_aniso_U_11
_atom_site_aniso_U_22
_atom_site_aniso_U_33
_atom_site_aniso_U_23
_atom_site_aniso_U_13
_atom_site_aniso_U_12
K1 0.0245(3) 0.0245(3) 0.0286(5) 0.000 0.000 0.000
F2 0.031(4) 0.032(3) 0.068(8) -0.008(3) 0.009(4) 0.013(3)
F1 0.019(4) 0.057(7) 0.090(9) -0.029(7) -0.019(6) -0.003(4)
F3 0.022(3) 0.103(12) 0.073(6) 0.048(6) 0.015(5) 0.019(6)
C1 0.0199(10) 0.0152(9) 0.0169(9) -0.0015(7) -0.0025(7) -0.0013(7)
C2 0.0199(10) 0.0166(9) 0.0198(9) -0.0006(8) -0.0013(8) -0.0021(7)
C6 0.0195(10) 0.0245(10) 0.0229(11) 0.0038(8) -0.0009(8) -0.0017(8)
C3 0.0202(10) 0.0196(10) 0.0250(10) -0.0021(8) -0.0063(8) 0.0002(8)
C4 0.0298(12) 0.0234(11) 0.0272(11) 0.0070(9) -0.0092(9) 0.0010(9)
C5 0.0290(12) 0.0293(12) 0.0257(11) 0.0094(9) -0.0033(9) -0.0038(9)
C7 0.0229(11) 0.0292(12) 0.0360(12) 0.0015(10) -0.0082(9) 0.0040(9)
B1 0.0160(12) 0.0160(12) 0.016(2) 0.000 0.000 0.000
C8 0.0381(15) 0.056(3) 0.052(3) 0.035(2) 0.0002(17) 0.001(2)
F3A 0.030(2) 0.069(4) 0.037(3) -0.002(3) 0.0025(19) 0.015(3)
F1A 0.027(4) 0.040(3) 0.072(4) -0.015(3) -0.010(3) -0.003(2)
F2A 0.033(4) 0.036(3) 0.068(6) 0.010(3) -0.003(4) 0.020(2)
F6 0.109(5) 0.064(3) 0.118(5) 0.070(3) 0.062(4) 0.040(3)
F4 0.097(3) 0.114(3) 0.0315(18) 0.002(2) 0.0258(19) -0.046(3)
F5 0.041(2) 0.115(5) 0.064(4) 0.051(3) -0.012(2) -0.044(3)
C8A 0.0381(15) 0.056(3) 0.052(3) 0.035(2) 0.0002(17) 0.001(2)
F6A 0.104(4) 0.069(3) 0.097(4) 0.034(3) 0.022(3) -0.044(3)
F5A 0.088(4) 0.078(4) 0.077(5) 0.043(3) 0.057(4) 0.033(4)
F4A 0.076(3) 0.122(6) 0.041(3) 0.053(3) -0.015(2) -0.023(3)

loop_
_atom_type_symbol
_atom_type_description
_atom_type_scat_dispersion_real
_atom_type_scat_dispersion_imag
_atom_type_scat_source
C C 0.0181 0.0091 'International Tables Vol C Tables 4.2.6.8 and 6.1.1.4'
H H 0.0000 0.0000 'International Tables Vol C Tables 4.2.6.8 and 6.1.1.4'
B B 0.0090 0.0039 'International Tables Vol C Tables 4.2.6.8 and 6.1.1.4'
F F 0.0727 0.0534 'International Tables Vol C Tables 4.2.6.8 and 6.1.1.4'
K K 0.3868 1.0657 'International Tables Vol C Tables 4.2.6.8 and 6.1.1.4'

loop_
_geom_angle_atom_site_label_1
_geom_angle_atom_site_label_2
_geom_angle_atom_site_label_3
_geom_angle
_geom_angle_site_symmetry_1
_geom_angle_site_symmetry_3
F1 K1 F1 69.9(8) . 3
F1 K1 F1 108.3(16) . 2
F1 K1 F1 69.9(8) 3 2
F1 K1 F1 108.3(16) 3 4
F1 K1 F1 69.9(8) . 4
F1 K1 F1 69.9(8) 4 2
F1 K1 F1A 66.4(9) . 3
F1 K1 F1A 6.1(10) 2 2
F1 K1 F1A 66.4(9) 3 2
F1 K1 F1A 6.1(10) 3 3
F1 K1 F1A 67.5(10) 4 2
F1 K1 F1A 102.2(8) 4 3
F1 K1 F1A 6.1(10) 4 4
F1 K1 F1A 66.4(9) 2 4
F1 K1 F1A 67.5(10) . 4
F1 K1 F1A 102.2(8) 3 4
F1 K1 F1A 102.2(8) . 2
F1 K1 F1A 67.5(10) 2 3
F1 K1 F6 147.3(6) . 6_556
F1 K1 F6 147.3(6) 2 5_666
F1 K1 F6 131.1(6) 2 8_656
F1 K1 F6 67.7(8) 3 7_566
F1 K1 F6 78.7(7) 4 6_556
F1 K1 F6 78.7(7) 2 7_566
F1 K1 F6 131.1(6) . 7_566
F1 K1 F6 78.7(7) 3 5_666
F1 K1 F6 67.7(8) 4 8_656
F1 K1 F6 147.3(6) 4 7_566
F1 K1 F6 67.7(8) . 5_666
F1 K1 F6 147.3(6) 3 8_656
F1 K1 F6 131.1(6) 4 5_666
F1 K1 F6 67.7(8) 2 6_556
F1 K1 F6 78.7(7) . 8_656
F1 K1 F6 131.1(6) 3 6_556
F1A K1 F1A 63.5(5) 4 2
F1A K1 F1A 63.5(5) 3 2
F1A K1 F1A 96.2(9) . 2
F1A K1 F1A 63.5(5) . 3
F1A K1 F6 131.6(5) . 7_566
F1A K1 F6 73.1(4) 3 7_566
F1A K1 F6 82.2(5) 4 6_556
F1A K1 F6 144.9(4) 4 7_566
F1A K1 F6 82.2(5) 2 7_566
F1A K1 F6 144.9(4) . 6_556
F1A K1 F6 73.1(4) 2 6_556
F1A K1 F6 131.6(5) 3 6_556
F6 K1 F6 81.05(14) 6_556 7_566
F6 K1 F6 81.05(14) 7_566 5_666
F6 K1 F6 133.5(4) 7_566 8_656
F6 K1 F6 81.05(14) 5_666 8_656
F6 K1 F6 81.05(14) 6_556 8_656
F6 K1 F6 133.5(4) 6_556 5_666
C7 F1 K1 167(2) . .
C2 C1 C6 115.81(19) . .
C2 C1 B1 124.77(16) . .
C6 C1 B1 119.42(16) . .
C1 C2 H2 119.0 . .
C3 C2 C1 122.0(2) . .
C3 C2 H2 119.0 . .
C1 C6 H6 119.0 . .
C5 C6 C1 122.0(2) . .
C5 C6 H6 119.0 . .
C2 C3 C7 119.6(2) . .
C4 C3 C2 121.2(2) . .
C4 C3 C7 119.1(2) . .
C3 C4 H4 121.1 . .
C3 C4 C5 117.8(2) . .
C5 C4 H4 121.1 . .
C6 C5 C8 118.3(4) . .
C6 C5 C8A 120.6(5) . .
C4 C5 C6 121.1(2) . .
C4 C5 C8 120.3(4) . .
C4 C5 C8A 118.1(5) . .
F2 C7 F1 105.4(13) . .
F2 C7 F3 107.8(12) . .
F2 C7 C3 116.8(12) . .
F1 C7 C3 108.0(13) . .
F3 C7 F1 104.2(12) . .
F3 C7 C3 113.5(8) . .
F3A C7 C3 113.7(6) . .
F3A C7 F1A 106.2(9) . .
F1A C7 C3 113.6(10) . .
F2A C7 C3 111.0(9) . .
F2A C7 F3A 106.0(9) . .
F2A C7 F1A 105.8(10) . .
C1 B1 C1 110.59(7) 7_667 .
C1 B1 C1 110.59(7) 2_655 8_657
C1 B1 C1 107.26(14) 2_655 .
C1 B1 C1 107.26(14) 7_667 8_657
C1 B1 C1 110.59(7) 7_667 2_655
C1 B1 C1 110.59(7) 8_657 .
F6 C8 C5 112.7(8) . .
F6 C8 F4 103.6(9) . .
F4 C8 C5 114.9(8) . .
F5 C8 C5 115.5(8) . .
F5 C8 F6 107.7(11) . .
F5 C8 F4 101.2(8) . .
C7 F1A K1 163.8(13) . .
C8 F6 K1 143.7(7) . 5_666
F6A C8A C5 111.7(9) . .
F5A C8A C5 112.6(10) . .
F5A C8A F6A 101.2(10) . .
F5A C8A F4A 115.4(13) . .
F4A C8A C5 113.9(10) . .
F4A C8A F6A 100.7(9) . .

loop_
_geom_bond_atom_site_label_1
_geom_bond_atom_site_label_2
_geom_bond_distance
_geom_bond_site_symmetry_2
K1 F1 2.715(12) .
K1 F1 2.715(12) 4
K1 F1 2.715(12) 3
K1 F1 2.715(12) 2
K1 F1A 2.739(10) .
K1 F1A 2.739(10) 2
K1 F1A 2.739(10) 4
K1 F1A 2.739(10) 3
K1 F6 2.742(5) 7_566
K1 F6 2.742(5) 6_556
K1 F6 2.742(5) 5_666
K1 F6 2.742(5) 8_656
F2 C7 1.315(11) .
F1 C7 1.356(11) .
F3 C7 1.323(10) .
C1 C2 1.394(3) .
C1 C6 1.406(3) .
C1 B1 1.641(2) .
C2 H2 0.9500 .
C2 C3 1.393(3) .
C6 H6 0.9500 .
C6 C5 1.389(3) .
C3 C4 1.381(3) .
C3 C7 1.498(3) .
C4 H4 0.9500 .
C4 C5 1.385(3) .
C5 C8 1.496(15) .
C5 C8A 1.498(18) .
C7 F3A 1.334(8) .
C7 F1A 1.342(9) .
C7 F2A 1.331(8) .
C8 F6 1.302(10) .
C8 F4 1.353(10) .
C8 F5 1.298(10) .
C8A F6A 1.389(11) .
C8A F5A 1.288(12) .
C8A F4A 1.297(12) .

loop_
_geom_torsion_atom_site_label_1
_geom_torsion_atom_site_label_2
_geom_torsion_atom_site_label_3
_geom_torsion_atom_site_label_4
_geom_torsion
_geom_torsion_site_symmetry_4
K1 F1 C7 F2 -57(9) .
K1 F1 C7 F3 56(9) .
K1 F1 C7 C3 177(9) .
C1 C2 C3 C4 0.0(3) .
C1 C2 C3 C7 177.3(2) .
C1 C6 C5 C4 -1.3(4) .
C1 C6 C5 C8 -174.3(4) .
C1 C6 C5 C8A 173.6(5) .
C2 C1 C6 C5 1.9(3) .
C2 C1 B1 C1 9.73(19) 8_657
C2 C1 B1 C1 130.4(2) 2_655
C2 C1 B1 C1 -108.9(2) 7_667
C2 C3 C4 C5 0.6(3) .
C2 C3 C7 F2 143.6(15) .
C2 C3 C7 F1 -97.9(16) .
C2 C3 C7 F3 17(2) .
C2 C3 C7 F3A 35.5(7) .
C2 C3 C7 F1A -86.0(9) .
C2 C3 C7 F2A 154.8(10) .
C6 C1 C2 C3 -1.2(3) .
C6 C1 B1 C1 -170.60(18) 8_657
C6 C1 B1 C1 70.74(12) 7_667
C6 C1 B1 C1 -49.93(15) 2_655
C6 C5 C8 F6 -150.6(7) .
C6 C5 C8 F4 91.1(7) .
C6 C5 C8 F5 -26.3(9) .
C6 C5 C8A F6A -87.3(8) .
C6 C5 C8A F5A 25.8(10) .
C6 C5 C8A F4A 159.5(7) .
C3 C4 C5 C6 0.0(3) .
C3 C4 C5 C8 172.9(4) .
C3 C4 C5 C8A -175.1(5) .
C3 C7 F1A K1 -111(5) .
C4 C3 C7 F2 -39.1(15) .
C4 C3 C7 F1 79.4(16) .
C4 C3 C7 F3 -166(2) .
C4 C3 C7 F3A -147.2(7) .
C4 C3 C7 F1A 91.3(9) .
C4 C3 C7 F2A -27.8(10) .
C4 C5 C8 F6 36.3(9) .
C4 C5 C8 F4 -82.0(8) .
C4 C5 C8 F5 160.6(6) .
C4 C5 C8A F6A 87.8(8) .
C4 C5 C8A F5A -159.2(7) .
C4 C5 C8A F4A -25.4(10) .
C5 C8 F6 K1 150.1(8) 5_666
C5 C8A F6A K1 -144.4(5) 5_666
C5 C8A F4A K1 141.5(5) 5_666
C7 C3 C4 C5 -176.7(2) .
B1 C1 C2 C3 178.44(16) .
B1 C1 C6 C5 -177.85(18) .
F3A C7 F1A K1 124(5) .
F2A C7 F1A K1 12(5) .
F4 C8 F6 K1 -85.1(12) 5_666
F5 C8 F6 K1 21.6(16) 5_666
F6A C8A F4A K1 21.8(11) 5_666
F5A C8A F6A K1 95.6(9) 5_666
F5A C8A F4A K1 -86.1(10) 5_666
F4A C8A F6A K1 -23.2(11) 5_666
